data_7015561
loop_
_publ_author_name
'Singh, Nem'
'Elias, Anil J.'

_publ_section_title
;
 Palladacycles of novel bisoxazoline chelating ligands based on the
 dimeric cyclobutadiene linked cobalt sandwich compound
 [(\h5-Cp)Co(\h4-C4Ph3)]2.
;
_journal_issue 18
_journal_name_full 'Dalton transactions (Cambridge, England : 2003)'
_journal_page_first 4882
_journal_page_last 4891
_journal_paper_doi 10.1039/c0dt01737j
_journal_volume 40
_journal_year 2011
_chemical_absolute_configuration syn
_chemical_formula_moiety 'C66 H58 Co2 N2 O2'
_chemical_formula_sum 'C66 H58 Co2 N2 O2'
_chemical_formula_weight 1029.00
_chemical_name_systematic
;
?
;
_space_group_IT_number 4
_symmetry_cell_setting monoclinic
_symmetry_space_group_name_Hall 'P 2yb'
_symmetry_space_group_name_H-M 'P 1 21 1'
_atom_sites_solution_hydrogens geom
_atom_sites_solution_primary direct
_atom_sites_solution_secondary difmap
_audit_creation_method SHELXL-97
_cell_angle_alpha 90.00
_cell_angle_beta 95.1870(10)
_cell_angle_gamma 90.00
_cell_formula_units_Z 2
_cell_length_a 10.7861(7)
_cell_length_b 9.7891(6)
_cell_length_c 23.5135(15)
_cell_measurement_reflns_used 4245
_cell_measurement_temperature 100(2)
_cell_measurement_theta_max 26.84
_cell_measurement_theta_min 1.67
_cell_volume 2472.5(3)
_computing_cell_refinement 'Bruker SMART'
_computing_data_collection 'Bruker SMART'
_computing_data_reduction 'Bruker SAINT'
_computing_molecular_graphics 'Bruker SHELXTL'
_computing_publication_material 'Bruker SHELXTL'
_computing_structure_refinement 'SHELXL-97 (Sheldrick, 1997)'
_computing_structure_solution 'SHELXS-97 (Sheldrick, 1990)'
_diffrn_ambient_temperature 100(2)
_diffrn_measured_fraction_theta_full 0.999
_diffrn_measured_fraction_theta_max 0.999
_diffrn_measurement_device_type 'CCD area detector'
_diffrn_measurement_method 'phi and omega scans'
_diffrn_radiation_monochromator graphite
_diffrn_radiation_source 'fine-focus sealed tube'
_diffrn_radiation_type MoK\a
_diffrn_radiation_wavelength 0.71073
_diffrn_reflns_av_R_equivalents 0.0387
_diffrn_reflns_av_sigmaI/netI 0.0510
_diffrn_reflns_limit_h_max 13
_diffrn_reflns_limit_h_min -13
_diffrn_reflns_limit_k_max 11
_diffrn_reflns_limit_k_min -11
_diffrn_reflns_limit_l_max 28
_diffrn_reflns_limit_l_min -28
_diffrn_reflns_number 24704
_diffrn_reflns_theta_full 25.50
_diffrn_reflns_theta_max 25.50
_diffrn_reflns_theta_min 1.74
_exptl_absorpt_coefficient_mu 0.721
_exptl_absorpt_correction_T_max 0.932
_exptl_absorpt_correction_T_min 0.886
_exptl_absorpt_correction_type multi-scan
_exptl_absorpt_process_details '(SADABS; Bruker, 2000)'
_exptl_crystal_colour orange
_exptl_crystal_density_diffrn 1.382
_exptl_crystal_density_method 'not measured'
_exptl_crystal_description block
_exptl_crystal_F_000 1076.0
_exptl_crystal_size_max 0.238
_exptl_crystal_size_mid 0.148
_exptl_crystal_size_min 0.092
_refine_diff_density_max 0.471
_refine_diff_density_min -0.300
_refine_diff_density_rms 0.065
_refine_ls_abs_structure_details 'Flack H D (1983), Acta Cryst. A39, 876-881'
_refine_ls_abs_structure_Flack 0.036(14)
_refine_ls_extinction_method none
_refine_ls_goodness_of_fit_ref 1.060
_refine_ls_hydrogen_treatment constr
_refine_ls_matrix_type full
_refine_ls_number_parameters 653
_refine_ls_number_reflns 9181
_refine_ls_number_restraints 1
_refine_ls_restrained_S_all 1.060
_refine_ls_R_factor_all 0.0482
_refine_ls_R_factor_gt 0.0425
_refine_ls_shift/su_max 0.001
_refine_ls_shift/su_mean 0.000
_refine_ls_structure_factor_coef Fsqd
_refine_ls_weighting_details 'calc w=1/[\s^2^(Fo^2^)+(0.0479P)^2^+0.4089P] where P=(Fo^2^+2Fc^2^)/3'
_refine_ls_weighting_scheme calc
_refine_ls_wR_factor_gt 0.0944
_refine_ls_wR_factor_ref 0.0970
_reflns_number_gt 8387
_reflns_number_total 9181
_reflns_threshold_expression >2sigma(I)
_cod_data_source_file c0dt01737j.txt
_cod_data_source_block 3
_cod_depositor_comments
;
The following automatic conversions were performed:
'_symmetry_cell_setting' value 'Monoclinic' changed to 'monoclinic'
according to '/home/saulius/struct/CIF-dictionaries/cif_core.dic'
dictionary named 'cif_core.dic' version 2.4.1 from 2010-06-29.

Automatic conversion script
Id: cif_fix_enum 1555 2011-01-17 13:19:09Z saulius 
;
_cod_original_sg_symbol_Hall P2yb
_cod_original_sg_symbol_H-M P21
_cod_database_code 7015561

loop_
_symmetry_equiv_pos_as_xyz
'x, y, z'
'-x, y+1/2, -z'

loop_
_atom_site_label
_atom_site_type_symbol
_atom_site_fract_x
_atom_site_fract_y
_atom_site_fract_z
_atom_site_U_iso_or_equiv
_atom_site_adp_type
_atom_site_occupancy
_atom_site_symmetry_multiplicity
_atom_site_calc_flag
_atom_site_refinement_flags
_atom_site_disorder_assembly
_atom_site_disorder_group
Co1 Co 0.12166(4) -0.11210(4) 0.193562(19) 0.01291(13) Uani 1 1 d . . .
Co2 Co 0.38938(4) 0.22931(4) 0.305376(19) 0.01275(13) Uani 1 1 d . . .
O1 O 0.2189(2) -0.3001(3) 0.33382(11) 0.0224(7) Uani 1 1 d . . .
O2 O 0.3061(2) 0.4276(3) 0.16317(11) 0.0230(7) Uani 1 1 d . . .
N1 N 0.0545(3) -0.1719(3) 0.35549(13) 0.0206(7) Uani 1 1 d . . .
N2 N 0.4790(3) 0.3075(3) 0.14453(13) 0.0175(7) Uani 1 1 d . . .
C1 C 0.0704(3) -0.2464(4) 0.25703(15) 0.0150(8) Uani 1 1 d . . .
C2 C 0.1378(4) -0.3147(4) 0.21611(16) 0.0187(9) Uani 1 1 d . . .
H2 H 0.2157 -0.3655 0.2241 0.022 Uiso 1 1 calc R . .
C3 C 0.0688(3) -0.3014(4) 0.16223(17) 0.0166(9) Uani 1 1 d . . .
H3 H 0.0913 -0.3410 0.1263 0.020 Uiso 1 1 calc R . .
C4 C -0.0376(3) -0.2213(4) 0.16898(17) 0.0204(9) Uani 1 1 d . . .
H4 H -0.1012 -0.1957 0.1384 0.025 Uiso 1 1 calc R . .
C5 C -0.0374(3) -0.1843(4) 0.22740(17) 0.0193(9) Uani 1 1 d . . .
H5 H -0.1003 -0.1292 0.2444 0.023 Uiso 1 1 calc R . .
C6 C 0.2334(3) 0.0468(4) 0.21875(16) 0.0138(8) Uani 1 1 d . . .
C7 C 0.2793(3) -0.0328(4) 0.17221(15) 0.0128(8) Uani 1 1 d . . .
C8 C 0.1721(3) 0.0120(4) 0.13353(15) 0.0141(8) Uani 1 1 d . . .
C9 C 0.1235(3) 0.0898(4) 0.18032(17) 0.0148(9) Uani 1 1 d . . .
C10 C 0.1107(3) -0.2344(4) 0.31794(16) 0.0190(9) Uani 1 1 d . . .
C11 C 0.2352(4) -0.2868(5) 0.39606(16) 0.0305(10) Uani 1 1 d . . .
H11A H 0.3186 -0.2558 0.4087 0.037 Uiso 1 1 calc R . .
H11B H 0.2199 -0.3730 0.4145 0.037 Uiso 1 1 calc R . .
C12 C 0.1378(3) -0.1798(4) 0.40903(15) 0.0232(8) Uani 1 1 d . . .
H12 H 0.1800 -0.0916 0.4149 0.028 Uiso 1 1 calc R . .
C13 C 0.0701(4) -0.2113(4) 0.46176(14) 0.0328(9) Uani 1 1 d . . .
H13 H 0.0210 -0.2947 0.4546 0.039 Uiso 1 1 calc R . .
C14 C -0.0172(4) -0.0958(6) 0.47382(17) 0.0459(13) Uani 1 1 d . . .
H14A H 0.0292 -0.0125 0.4794 0.069 Uiso 1 1 calc R . .
H14B H -0.0572 -0.1163 0.5077 0.069 Uiso 1 1 calc R . .
H14C H -0.0791 -0.0855 0.4421 0.069 Uiso 1 1 calc R . .
C15 C 0.1668(4) -0.2363(5) 0.51323(15) 0.0479(12) Uani 1 1 d . . .
H15A H 0.2183 -0.1568 0.5196 0.072 Uiso 1 1 calc R . .
H15B H 0.2178 -0.3133 0.5055 0.072 Uiso 1 1 calc R . .
H15C H 0.1245 -0.2545 0.5466 0.072 Uiso 1 1 calc R . .
C16 C 0.4448(3) 0.3622(4) 0.24293(16) 0.0181(9) Uani 1 1 d . . .
C17 C 0.3744(3) 0.4345(4) 0.28283(17) 0.0164(9) Uani 1 1 d . . .
H17 H 0.2971 0.4857 0.2737 0.020 Uiso 1 1 calc R . .
C18 C 0.4393(3) 0.4177(4) 0.33819(17) 0.0206(10) Uani 1 1 d . . .
H18 H 0.4143 0.4562 0.3739 0.025 Uiso 1 1 calc R . .
C19 C 0.5473(3) 0.3382(4) 0.33248(17) 0.0182(9) Uani 1 1 d . . .
H19 H 0.6097 0.3121 0.3635 0.022 Uiso 1 1 calc R . .
C20 C 0.5504(3) 0.3046(4) 0.27340(17) 0.0161(9) Uani 1 1 d . . .
H20 H 0.6144 0.2497 0.2570 0.019 Uiso 1 1 calc R . .
C21 C 0.2785(3) 0.0722(4) 0.27747(15) 0.0129(8) Uani 1 1 d . . .
C22 C 0.2296(3) 0.1514(4) 0.32396(16) 0.0153(9) Uani 1 1 d . . .
C23 C 0.3350(3) 0.1036(4) 0.36303(15) 0.0157(9) Uani 1 1 d . . .
C24 C 0.3857(3) 0.0286(4) 0.31641(16) 0.0133(9) Uani 1 1 d . . .
C25 C 0.4144(3) 0.3602(4) 0.18115(16) 0.0149(8) Uani 1 1 d . . .
C26 C 0.2864(3) 0.3943(6) 0.10275(16) 0.0298(10) Uani 1 1 d . . .
H26A H 0.2630 0.4750 0.0804 0.036 Uiso 1 1 calc R . .
H26B H 0.2214 0.3261 0.0960 0.036 Uiso 1 1 calc R . .
C27 C 0.4115(3) 0.3383(4) 0.08727(14) 0.0196(8) Uani 1 1 d . . .
H27 H 0.4560 0.4110 0.0689 0.023 Uiso 1 1 calc R . .
C28 C 0.4005(3) 0.2156(4) 0.04801(14) 0.0271(8) Uani 1 1 d . . .
H28 H 0.3575 0.1431 0.0672 0.033 Uiso 1 1 calc R . .
C29 C 0.5261(4) 0.1618(5) 0.03527(18) 0.0393(12) Uani 1 1 d . . .
H29A H 0.5696 0.2308 0.0159 0.059 Uiso 1 1 calc R . .
H29B H 0.5151 0.0823 0.0114 0.059 Uiso 1 1 calc R . .
H29C H 0.5736 0.1379 0.0704 0.059 Uiso 1 1 calc R . .
C30 C 0.3212(4) 0.2523(5) -0.00727(15) 0.0375(10) Uani 1 1 d . . .
H30A H 0.2400 0.2807 0.0016 0.056 Uiso 1 1 calc R . .
H30B H 0.3137 0.1738 -0.0318 0.056 Uiso 1 1 calc R . .
H30C H 0.3604 0.3252 -0.0262 0.056 Uiso 1 1 calc R . .
C31 C 0.3986(3) -0.1021(5) 0.16495(14) 0.0154(8) Uani 1 1 d . . .
C32 C 0.5099(3) -0.0341(5) 0.17711(16) 0.0205(9) Uani 1 1 d . . .
H32 H 0.5087 0.0567 0.1886 0.025 Uiso 1 1 calc R . .
C33 C 0.6234(3) -0.0974(5) 0.17265(16) 0.0221(9) Uani 1 1 d . . .
H33 H 0.6972 -0.0492 0.1807 0.027 Uiso 1 1 calc R . .
C34 C 0.6262(3) -0.2338(5) 0.15599(17) 0.0241(10) Uani 1 1 d . . .
H34 H 0.7021 -0.2779 0.1540 0.029 Uiso 1 1 calc R . .
C35 C 0.5166(3) -0.3030(4) 0.14256(16) 0.0204(9) Uani 1 1 d . . .
H35 H 0.5185 -0.3933 0.1303 0.024 Uiso 1 1 calc R . .
C36 C 0.4026(3) -0.2389(4) 0.14715(15) 0.0181(9) Uani 1 1 d . . .
H36 H 0.3289 -0.2868 0.1384 0.022 Uiso 1 1 calc R . .
C37 C 0.1365(3) -0.0022(5) 0.07233(15) 0.0170(9) Uani 1 1 d . . .
C38 C 0.1951(3) -0.0956(5) 0.03883(16) 0.0208(9) Uani 1 1 d . . .
H38 H 0.2578 -0.1512 0.0559 0.025 Uiso 1 1 calc R . .
C39 C 0.1619(3) -0.1073(5) -0.01927(16) 0.0246(9) Uani 1 1 d . . .
H39 H 0.2029 -0.1695 -0.0408 0.029 Uiso 1 1 calc R . .
C40 C 0.0678(3) -0.0265(5) -0.04531(17) 0.0289(10) Uani 1 1 d . . .
H40 H 0.0441 -0.0346 -0.0842 0.035 Uiso 1 1 calc R . .
C41 C 0.0098(4) 0.0665(5) -0.01226(18) 0.0350(11) Uani 1 1 d . . .
H41 H -0.0534 0.1212 -0.0294 0.042 Uiso 1 1 calc R . .
C42 C 0.0432(4) 0.0801(5) 0.04512(17) 0.0266(10) Uani 1 1 d . . .
H42 H 0.0034 0.1446 0.0661 0.032 Uiso 1 1 calc R . .
C43 C 0.0194(3) 0.1843(4) 0.18325(16) 0.0181(9) Uani 1 1 d . . .
C44 C -0.1036(3) 0.1458(4) 0.16384(15) 0.0169(9) Uani 1 1 d . . .
H44 H -0.1188 0.0581 0.1497 0.020 Uiso 1 1 calc R . .
C45 C -0.2015(3) 0.2363(5) 0.16554(15) 0.0204(9) Uani 1 1 d . . .
H45 H -0.2817 0.2092 0.1524 0.025 Uiso 1 1 calc R . .
C46 C -0.1813(3) 0.3659(4) 0.18648(16) 0.0189(9) Uani 1 1 d . . .
H46 H -0.2474 0.4265 0.1875 0.023 Uiso 1 1 calc R . .
C47 C -0.0618(3) 0.4060(5) 0.20609(16) 0.0220(9) Uani 1 1 d . . .
H47 H -0.0482 0.4933 0.2210 0.026 Uiso 1 1 calc R . .
C48 C 0.0373(3) 0.3176(4) 0.20361(17) 0.0178(9) Uani 1 1 d . . .
H48 H 0.1172 0.3472 0.2157 0.021 Uiso 1 1 calc R . .
C49 C 0.1122(3) 0.2232(5) 0.33171(15) 0.0170(8) Uani 1 1 d . . .
C50 C -0.0015(3) 0.1540(4) 0.32069(15) 0.0165(9) Uani 1 1 d . . .
H50 H -0.0019 0.0625 0.3100 0.020 Uiso 1 1 calc R . .
C51 C -0.1128(3) 0.2209(5) 0.32567(16) 0.0213(9) Uani 1 1 d . . .
H51 H -0.1875 0.1741 0.3179 0.026 Uiso 1 1 calc R . .
C52 C -0.1149(3) 0.3572(5) 0.34220(17) 0.0222(10) Uani 1 1 d . . .
H52 H -0.1903 0.4015 0.3452 0.027 Uiso 1 1 calc R . .
C53 C -0.0029(3) 0.4268(4) 0.35426(15) 0.0213(9) Uani 1 1 d . . .
H53 H -0.0028 0.5177 0.3657 0.026 Uiso 1 1 calc R . .
C54 C 0.1079(3) 0.3597(4) 0.34905(15) 0.0170(9) Uani 1 1 d . . .
H54 H 0.1822 0.4067 0.3574 0.020 Uiso 1 1 calc R . .
C55 C 0.3625(3) 0.1082(4) 0.42544(16) 0.0168(9) Uani 1 1 d . . .
C56 C 0.3000(3) 0.1974(5) 0.45899(16) 0.0258(10) Uani 1 1 d . . .
H56 H 0.2417 0.2578 0.4416 0.031 Uiso 1 1 calc R . .
C57 C 0.3233(4) 0.1976(5) 0.51791(17) 0.0298(11) Uani 1 1 d . . .
H57 H 0.2799 0.2572 0.5397 0.036 Uiso 1 1 calc R . .
C58 C 0.4100(4) 0.1104(5) 0.54452(18) 0.0347(11) Uani 1 1 d . . .
H58 H 0.4281 0.1136 0.5839 0.042 Uiso 1 1 calc R . .
C59 C 0.4700(4) 0.0178(5) 0.51195(18) 0.0390(13) Uani 1 1 d . . .
H59 H 0.5263 -0.0440 0.5298 0.047 Uiso 1 1 calc R . .
C60 C 0.4468(4) 0.0164(5) 0.45316(17) 0.0283(10) Uani 1 1 d . . .
H60 H 0.4878 -0.0464 0.4318 0.034 Uiso 1 1 calc R . .
C61 C 0.4927(3) -0.0675(4) 0.31498(15) 0.0121(8) Uani 1 1 d . . .
C62 C 0.6114(3) -0.0275(5) 0.33700(16) 0.0196(9) Uani 1 1 d . . .
H62 H 0.6234 0.0596 0.3522 0.024 Uiso 1 1 calc R . .
C63 C 0.7123(3) -0.1159(5) 0.33655(16) 0.0237(9) Uani 1 1 d . . .
H63 H 0.7912 -0.0874 0.3510 0.028 Uiso 1 1 calc R . .
C64 C 0.6950(3) -0.2471(5) 0.31445(16) 0.0250(11) Uani 1 1 d . . .
H64 H 0.7622 -0.3064 0.3138 0.030 Uiso 1 1 calc R . .
C65 C 0.5780(3) -0.2883(5) 0.29357(15) 0.0193(9) Uani 1 1 d . . .
H65 H 0.5660 -0.3764 0.2794 0.023 Uiso 1 1 calc R . .
C66 C 0.4768(3) -0.1992(4) 0.29333(16) 0.0163(9) Uani 1 1 d . . .
H66 H 0.3982 -0.2282 0.2786 0.020 Uiso 1 1 calc R . .

loop_
_atom_site_aniso_label
_atom_site_aniso_U_11
_atom_site_aniso_U_22
_atom_site_aniso_U_33
_atom_site_aniso_U_23
_atom_site_aniso_U_13
_atom_site_aniso_U_12
Co1 0.0128(2) 0.0158(3) 0.0099(3) 0.0001(2) -0.00019(18) -0.0017(2)
Co2 0.0127(2) 0.0158(3) 0.0094(3) 0.0004(2) -0.00074(18) -0.0009(2)
O1 0.0226(13) 0.0302(18) 0.0130(13) 0.0011(12) -0.0061(10) 0.0043(12)
O2 0.0237(13) 0.0320(18) 0.0129(14) 0.0004(12) 0.0005(10) 0.0053(12)
N1 0.0269(17) 0.0216(18) 0.0131(17) -0.0003(13) 0.0001(13) -0.0011(13)
N2 0.0230(16) 0.0147(16) 0.0152(17) -0.0005(12) 0.0031(12) -0.0015(13)
C1 0.0204(17) 0.010(2) 0.015(2) 0.0044(17) 0.0005(14) -0.0029(15)
C2 0.023(2) 0.018(2) 0.015(2) 0.0016(18) 0.0020(16) -0.0014(16)
C3 0.0155(18) 0.015(2) 0.020(2) -0.0048(18) 0.0016(15) -0.0031(16)
C4 0.0200(19) 0.022(2) 0.018(2) 0.0012(18) -0.0040(16) -0.0079(16)
C5 0.0158(18) 0.023(2) 0.020(2) 0.0034(19) 0.0067(15) -0.0085(16)
C6 0.0094(16) 0.017(2) 0.014(2) 0.0035(17) -0.0016(14) -0.0014(15)
C7 0.0168(17) 0.016(2) 0.0056(19) -0.0005(16) 0.0016(14) -0.0044(16)
C8 0.0147(17) 0.016(2) 0.012(2) -0.0011(17) 0.0037(14) -0.0022(15)
C9 0.0149(19) 0.014(2) 0.015(2) 0.0057(18) -0.0013(15) 0.0004(15)
C10 0.026(2) 0.018(2) 0.014(2) -0.0033(16) 0.0062(15) -0.0063(16)
C11 0.042(2) 0.034(3) 0.014(2) -0.007(2) -0.0069(16) 0.005(2)
C12 0.035(2) 0.0176(19) 0.0164(18) 0.0011(15) 0.0000(16) -0.0101(16)
C13 0.051(2) 0.036(2) 0.0126(18) -0.0053(16) 0.0066(17) -0.0141(19)
C14 0.046(3) 0.069(4) 0.024(2) -0.010(2) 0.0119(19) -0.001(3)
C15 0.079(3) 0.049(3) 0.015(2) 0.001(2) 0.002(2) 0.000(3)
C16 0.0192(17) 0.020(2) 0.016(2) -0.0015(18) 0.0020(14) -0.0043(16)
C17 0.0172(18) 0.012(2) 0.019(2) 0.0018(18) -0.0009(15) -0.0016(15)
C18 0.032(2) 0.018(3) 0.012(2) -0.0027(18) 0.0006(16) -0.0077(17)
C19 0.0109(17) 0.023(2) 0.019(2) 0.0024(18) -0.0057(15) -0.0070(15)
C20 0.0152(17) 0.013(2) 0.020(2) 0.0029(17) 0.0042(15) -0.0011(15)
C21 0.0165(17) 0.010(2) 0.0127(19) -0.0027(16) 0.0027(14) -0.0020(15)
C22 0.0148(18) 0.018(2) 0.013(2) 0.0033(17) -0.0001(15) -0.0032(16)
C23 0.0180(18) 0.018(2) 0.010(2) 0.0041(17) -0.0029(14) -0.0045(16)
C24 0.0182(19) 0.017(2) 0.0051(19) -0.0029(17) 0.0013(14) -0.0072(15)
C25 0.0137(16) 0.012(2) 0.018(2) 0.0079(16) -0.0014(14) -0.0021(14)
C26 0.033(2) 0.038(3) 0.018(2) 0.005(2) -0.0012(16) 0.007(2)
C27 0.0272(19) 0.0193(19) 0.0123(18) 0.0033(14) 0.0022(14) -0.0044(15)
C28 0.036(2) 0.028(2) 0.0173(18) -0.0023(16) 0.0045(15) -0.0105(17)
C29 0.048(3) 0.046(3) 0.025(2) -0.010(2) 0.0074(19) 0.002(2)
C30 0.052(3) 0.044(3) 0.0161(19) -0.0045(18) -0.0008(17) -0.009(2)
C31 0.0191(17) 0.023(2) 0.0041(17) 0.0028(18) 0.0000(13) 0.0052(17)
C32 0.0190(19) 0.019(2) 0.023(2) 0.0040(19) 0.0024(17) -0.0024(17)
C33 0.0146(17) 0.028(3) 0.024(2) 0.001(2) 0.0018(15) 0.0000(18)
C34 0.0171(19) 0.030(3) 0.026(2) 0.004(2) 0.0045(16) 0.0064(17)
C35 0.027(2) 0.016(2) 0.019(2) 0.0025(17) 0.0066(16) 0.0056(17)
C36 0.0164(17) 0.025(3) 0.0128(19) -0.0046(17) -0.0014(14) -0.0053(16)
C37 0.0207(19) 0.023(2) 0.0065(19) 0.0030(17) -0.0029(15) -0.0053(16)
C38 0.0253(18) 0.018(2) 0.019(2) -0.0004(18) 0.0033(15) -0.0022(17)
C39 0.035(2) 0.024(2) 0.015(2) -0.0074(18) 0.0023(15) -0.0025(19)
C40 0.032(2) 0.043(3) 0.011(2) -0.0025(18) -0.0056(16) 0.0041(19)
C41 0.036(2) 0.050(3) 0.016(2) 0.003(2) -0.0108(17) 0.016(2)
C42 0.030(2) 0.033(3) 0.017(2) -0.0027(19) 0.0006(17) 0.0104(18)
C43 0.0202(19) 0.025(2) 0.010(2) 0.0054(17) 0.0060(15) 0.0014(16)
C44 0.0211(19) 0.019(2) 0.010(2) 0.0009(18) 0.0000(15) -0.0001(16)
C45 0.0174(17) 0.029(2) 0.0146(19) 0.003(2) -0.0013(14) -0.0041(19)
C46 0.0234(18) 0.014(2) 0.020(2) 0.0082(19) 0.0067(15) 0.0049(17)
C47 0.0270(19) 0.021(2) 0.018(2) 0.003(2) 0.0042(16) -0.0055(18)
C48 0.0183(19) 0.022(2) 0.013(2) 0.0036(17) 0.0029(15) 0.0017(16)
C49 0.0198(17) 0.021(2) 0.0101(18) 0.0016(19) 0.0019(14) -0.0074(17)
C50 0.0231(19) 0.017(2) 0.009(2) 0.0007(17) -0.0008(15) 0.0017(16)
C51 0.0166(17) 0.025(2) 0.022(2) 0.005(2) 0.0010(14) -0.0066(18)
C52 0.0176(18) 0.028(3) 0.022(2) 0.003(2) 0.0069(16) 0.0026(17)
C53 0.027(2) 0.024(2) 0.013(2) -0.0015(17) 0.0032(15) -0.0073(17)
C54 0.0158(17) 0.020(2) 0.016(2) 0.0031(17) 0.0028(14) 0.0017(15)
C55 0.0182(18) 0.017(2) 0.015(2) 0.0006(17) 0.0012(15) -0.0035(16)
C56 0.029(2) 0.031(3) 0.015(2) 0.0010(19) -0.0093(16) 0.0098(18)
C57 0.037(2) 0.032(3) 0.020(2) -0.0074(18) 0.0008(17) 0.0105(19)
C58 0.044(2) 0.049(3) 0.010(2) -0.0049(19) -0.0062(17) 0.005(2)
C59 0.049(3) 0.050(3) 0.016(2) 0.004(2) -0.0027(19) 0.029(2)
C60 0.040(2) 0.032(3) 0.012(2) -0.0024(18) -0.0022(17) 0.0143(19)
C61 0.0163(17) 0.015(2) 0.0039(18) 0.0019(15) -0.0038(13) 0.0007(14)
C62 0.0214(19) 0.022(2) 0.015(2) -0.0028(19) -0.0012(16) 0.0030(17)
C63 0.0184(17) 0.027(2) 0.025(2) 0.005(2) -0.0026(15) 0.0060(19)
C64 0.0213(19) 0.037(3) 0.017(2) 0.009(2) 0.0049(16) 0.0080(19)
C65 0.031(2) 0.013(2) 0.014(2) 0.0003(19) 0.0060(15) 0.0050(18)
C66 0.0208(19) 0.020(2) 0.008(2) 0.0027(16) -0.0024(15) -0.0047(16)

loop_
_atom_type_symbol
_atom_type_description
_atom_type_scat_dispersion_real
_atom_type_scat_dispersion_imag
_atom_type_scat_source
C C 0.0033 0.0016 'International Tables Vol C Tables 4.2.6.8 and 6.1.1.4'
H H 0.0000 0.0000 'International Tables Vol C Tables 4.2.6.8 and 6.1.1.4'
N N 0.0061 0.0033 'International Tables Vol C Tables 4.2.6.8 and 6.1.1.4'
O O 0.0106 0.0060 'International Tables Vol C Tables 4.2.6.8 and 6.1.1.4'
Co Co 0.3494 0.9721 'International Tables Vol C Tables 4.2.6.8 and 6.1.1.4'

loop_
_geom_angle_atom_site_label_1
_geom_angle_atom_site_label_2
_geom_angle_atom_site_label_3
_geom_angle
_geom_angle_site_symmetry_1
_geom_angle_site_symmetry_3
_geom_angle_publ_flag
C7 Co1 C8 43.74(14) . . ?
C7 Co1 C9 63.36(15) . . ?
C8 Co1 C9 43.49(16) . . ?
C7 Co1 C6 42.98(14) . . ?
C8 Co1 C6 62.69(15) . . ?
C9 Co1 C6 43.33(14) . . ?
C7 Co1 C3 118.70(15) . . ?
C8 Co1 C3 112.55(16) . . ?
C9 Co1 C3 147.23(16) . . ?
C6 Co1 C3 159.44(14) . . ?
C7 Co1 C2 112.95(16) . . ?
C8 Co1 C2 139.02(15) . . ?
C9 Co1 C2 172.28(17) . . ?
C6 Co1 C2 129.17(15) . . ?
C3 Co1 C2 40.28(15) . . ?
C7 Co1 C4 147.94(15) . . ?
C8 Co1 C4 113.27(15) . . ?
C9 Co1 C4 119.23(16) . . ?
C6 Co1 C4 160.09(15) . . ?
C3 Co1 C4 40.09(15) . . ?
C2 Co1 C4 67.72(16) . . ?
C7 Co1 C5 171.94(16) . . ?
C8 Co1 C5 140.58(15) . . ?
C9 Co1 C5 114.52(16) . . ?
C6 Co1 C5 129.76(15) . . ?
C3 Co1 C5 67.63(15) . . ?
C2 Co1 C5 68.11(16) . . ?
C4 Co1 C5 40.13(15) . . ?
C7 Co1 C1 135.62(14) . . ?
C8 Co1 C1 179.01(15) . . ?
C9 Co1 C1 137.36(16) . . ?
C6 Co1 C1 117.47(15) . . ?
C3 Co1 C1 66.93(15) . . ?
C2 Co1 C1 40.05(14) . . ?
C4 Co1 C1 66.94(15) . . ?
C5 Co1 C1 40.18(14) . . ?
C23 Co2 C22 44.00(15) . . ?
C23 Co2 C24 43.64(15) . . ?
C22 Co2 C24 63.83(15) . . ?
C23 Co2 C21 62.69(15) . . ?
C22 Co2 C21 43.40(14) . . ?
C24 Co2 C21 43.12(14) . . ?
C23 Co2 C18 112.91(16) . . ?
C22 Co2 C18 118.02(16) . . ?
C24 Co2 C18 148.10(16) . . ?
C21 Co2 C18 158.99(15) . . ?
C23 Co2 C19 113.69(15) . . ?
C22 Co2 C19 147.88(16) . . ?
C24 Co2 C19 119.86(16) . . ?
C21 Co2 C19 160.43(15) . . ?
C18 Co2 C19 40.30(15) . . ?
C23 Co2 C17 139.61(15) . . ?
C22 Co2 C17 112.40(15) . . ?
C24 Co2 C17 171.23(16) . . ?
C21 Co2 C17 128.47(15) . . ?
C18 Co2 C17 40.51(15) . . ?
C19 Co2 C17 67.81(15) . . ?
C23 Co2 C20 141.39(14) . . ?
C22 Co2 C20 171.68(16) . . ?
C24 Co2 C20 115.09(14) . . ?
C21 Co2 C20 129.69(14) . . ?
C18 Co2 C20 67.64(15) . . ?
C19 Co2 C20 40.34(15) . . ?
C17 Co2 C20 67.38(14) . . ?
C23 Co2 C16 179.01(15) . . ?
C22 Co2 C16 135.14(15) . . ?
C24 Co2 C16 136.01(15) . . ?
C21 Co2 C16 116.38(15) . . ?
C18 Co2 C16 67.82(15) . . ?
C19 Co2 C16 67.30(15) . . ?
C17 Co2 C16 40.54(15) . . ?
C20 Co2 C16 39.38(13) . . ?
C10 O1 C11 104.8(3) . . ?
C25 O2 C26 103.7(3) . . ?
C10 N1 C12 105.9(3) . . ?
C25 N2 C27 106.0(3) . . ?
C2 C1 C5 108.2(3) . . ?
C2 C1 C10 125.1(3) . . ?
C5 C1 C10 126.6(3) . . ?
C2 C1 Co1 68.3(2) . . ?
C5 C1 Co1 69.1(2) . . ?
C10 C1 Co1 124.8(3) . . ?
C3 C2 C1 107.6(3) . . ?
C3 C2 Co1 69.8(2) . . ?
C1 C2 Co1 71.6(2) . . ?
C3 C2 H2 126.2 . . ?
C1 C2 H2 126.2 . . ?
Co1 C2 H2 126.2 . . ?
C4 C3 C2 108.5(3) . . ?
C4 C3 Co1 70.2(2) . . ?
C2 C3 Co1 69.9(2) . . ?
C4 C3 H3 125.7 . . ?
C2 C3 H3 125.7 . . ?
Co1 C3 H3 125.7 . . ?
C3 C4 C5 108.7(3) . . ?
C3 C4 Co1 69.7(2) . . ?
C5 C4 Co1 70.6(2) . . ?
C3 C4 H4 125.7 . . ?
C5 C4 H4 125.7 . . ?
Co1 C4 H4 125.7 . . ?
C4 C5 C1 106.9(3) . . ?
C4 C5 Co1 69.3(2) . . ?
C1 C5 Co1 70.68(19) . . ?
C4 C5 H5 126.5 . . ?
C1 C5 H5 126.5 . . ?
Co1 C5 H5 126.5 . . ?
C21 C6 C7 134.3(3) . . ?
C21 C6 C9 135.6(3) . . ?
C7 C6 C9 90.1(3) . . ?
C21 C6 Co1 123.6(2) . . ?
C7 C6 Co1 66.7(2) . . ?
C9 C6 Co1 67.5(2) . . ?
C6 C7 C8 90.2(3) . . ?
C6 C7 C31 133.3(3) . . ?
C8 C7 C31 135.1(3) . . ?
C6 C7 Co1 70.29(19) . . ?
C8 C7 Co1 68.17(19) . . ?
C31 C7 Co1 128.9(3) . . ?
C37 C8 C7 134.6(3) . . ?
C37 C8 C9 134.8(3) . . ?
C7 C8 C9 90.3(3) . . ?
C37 C8 Co1 125.5(3) . . ?
C7 C8 Co1 68.1(2) . . ?
C9 C8 Co1 69.2(2) . . ?
C43 C9 C8 133.6(3) . . ?
C43 C9 C6 136.5(4) . . ?
C8 C9 C6 89.4(3) . . ?
C43 C9 Co1 126.9(3) . . ?
C8 C9 Co1 67.3(2) . . ?
C6 C9 Co1 69.1(2) . . ?
N1 C10 O1 119.3(4) . . ?
N1 C10 C1 126.9(4) . . ?
O1 C10 C1 113.8(3) . . ?
O1 C11 C12 103.7(3) . . ?
O1 C11 H11A 111.0 . . ?
C12 C11 H11A 111.0 . . ?
O1 C11 H11B 111.0 . . ?
C12 C11 H11B 111.0 . . ?
H11A C11 H11B 109.0 . . ?
N1 C12 C13 113.8(3) . . ?
N1 C12 C11 103.9(3) . . ?
C13 C12 C11 114.2(3) . . ?
N1 C12 H12 108.2 . . ?
C13 C12 H12 108.2 . . ?
C11 C12 H12 108.2 . . ?
C14 C13 C12 110.7(3) . . ?
C14 C13 C15 111.1(3) . . ?
C12 C13 C15 109.3(3) . . ?
C14 C13 H13 108.6 . . ?
C12 C13 H13 108.6 . . ?
C15 C13 H13 108.6 . . ?
C13 C14 H14A 109.5 . . ?
C13 C14 H14B 109.5 . . ?
H14A C14 H14B 109.5 . . ?
C13 C14 H14C 109.5 . . ?
H14A C14 H14C 109.5 . . ?
H14B C14 H14C 109.5 . . ?
C13 C15 H15A 109.5 . . ?
C13 C15 H15B 109.5 . . ?
H15A C15 H15B 109.5 . . ?
C13 C15 H15C 109.5 . . ?
H15A C15 H15C 109.5 . . ?
H15B C15 H15C 109.5 . . ?
C20 C16 C17 108.3(3) . . ?
C20 C16 C25 126.8(3) . . ?
C17 C16 C25 124.7(3) . . ?
C20 C16 Co2 70.3(2) . . ?
C17 C16 Co2 69.4(2) . . ?
C25 C16 Co2 129.6(3) . . ?
C18 C17 C16 107.0(3) . . ?
C18 C17 Co2 68.7(2) . . ?
C16 C17 Co2 70.1(2) . . ?
C18 C17 H17 126.5 . . ?
C16 C17 H17 126.5 . . ?
Co2 C17 H17 126.5 . . ?
C19 C18 C17 108.4(3) . . ?
C19 C18 Co2 70.2(2) . . ?
C17 C18 Co2 70.8(2) . . ?
C19 C18 H18 125.8 . . ?
C17 C18 H18 125.8 . . ?
Co2 C18 H18 125.8 . . ?
C18 C19 C20 108.0(3) . . ?
C18 C19 Co2 69.5(2) . . ?
C20 C19 Co2 70.9(2) . . ?
C18 C19 H19 126.0 . . ?
C20 C19 H19 126.0 . . ?
Co2 C19 H19 126.0 . . ?
C16 C20 C19 108.3(3) . . ?
C16 C20 Co2 70.4(2) . . ?
C19 C20 Co2 68.80(19) . . ?
C16 C20 H20 125.9 . . ?
C19 C20 H20 125.9 . . ?
Co2 C20 H20 125.9 . . ?
C6 C21 C24 136.3(3) . . ?
C6 C21 C22 133.4(3) . . ?
C24 C21 C22 90.3(3) . . ?
C6 C21 Co2 125.5(2) . . ?
C24 C21 Co2 67.1(2) . . ?
C22 C21 Co2 66.4(2) . . ?
C23 C22 C49 134.3(3) . . ?
C23 C22 C21 89.3(3) . . ?
C49 C22 C21 135.3(3) . . ?
C23 C22 Co2 67.66(19) . . ?
C49 C22 Co2 128.4(3) . . ?
C21 C22 Co2 70.16(19) . . ?
C24 C23 C55 134.9(3) . . ?
C24 C23 C22 90.7(3) . . ?
C55 C23 C22 133.4(3) . . ?
C24 C23 Co2 69.0(2) . . ?
C55 C23 Co2 128.6(3) . . ?
C22 C23 Co2 68.3(2) . . ?
C23 C24 C21 89.7(3) . . ?
C23 C24 C61 132.4(3) . . ?
C21 C24 C61 137.3(3) . . ?
C23 C24 Co2 67.4(2) . . ?
C21 C24 Co2 69.8(2) . . ?
C61 C24 Co2 126.7(2) . . ?
N2 C25 O2 119.4(3) . . ?
N2 C25 C16 126.5(3) . . ?
O2 C25 C16 114.1(3) . . ?
O2 C26 C27 105.0(3) . . ?
O2 C26 H26A 110.7 . . ?
C27 C26 H26A 110.7 . . ?
O2 C26 H26B 110.8 . . ?
C27 C26 H26B 110.7 . . ?
H26A C26 H26B 108.8 . . ?
N2 C27 C28 113.1(3) . . ?
N2 C27 C26 103.0(3) . . ?
C28 C27 C26 114.0(3) . . ?
N2 C27 H27 108.8 . . ?
C28 C27 H27 108.8 . . ?
C26 C27 H27 108.8 . . ?
C29 C28 C27 112.1(3) . . ?
C29 C28 C30 110.8(3) . . ?
C27 C28 C30 109.8(3) . . ?
C29 C28 H28 108.0 . . ?
C27 C28 H28 108.0 . . ?
C30 C28 H28 108.0 . . ?
C28 C29 H29A 109.5 . . ?
C28 C29 H29B 109.5 . . ?
H29A C29 H29B 109.5 . . ?
C28 C29 H29C 109.5 . . ?
H29A C29 H29C 109.5 . . ?
H29B C29 H29C 109.5 . . ?
C28 C30 H30A 109.5 . . ?
C28 C30 H30B 109.5 . . ?
H30A C30 H30B 109.5 . . ?
C28 C30 H30C 109.5 . . ?
H30A C30 H30C 109.5 . . ?
H30B C30 H30C 109.5 . . ?
C32 C31 C36 118.1(3) . . ?
C32 C31 C7 120.4(4) . . ?
C36 C31 C7 121.5(3) . . ?
C31 C32 C33 121.9(4) . . ?
C31 C32 H32 119.1 . . ?
C33 C32 H32 119.1 . . ?
C32 C33 C34 119.5(4) . . ?
C32 C33 H33 120.2 . . ?
C34 C33 H33 120.2 . . ?
C35 C34 C33 119.8(3) . . ?
C35 C34 H34 120.1 . . ?
C33 C34 H34 120.1 . . ?
C34 C35 C36 120.5(4) . . ?
C34 C35 H35 119.8 . . ?
C36 C35 H35 119.8 . . ?
C35 C36 C31 120.3(3) . . ?
C35 C36 H36 119.9 . . ?
C31 C36 H36 119.9 . . ?
C38 C37 C42 117.6(4) . . ?
C38 C37 C8 121.7(4) . . ?
C42 C37 C8 120.7(4) . . ?
C39 C38 C37 121.4(4) . . ?
C39 C38 H38 119.3 . . ?
C37 C38 H38 119.3 . . ?
C38 C39 C40 120.2(4) . . ?
C38 C39 H39 119.9 . . ?
C40 C39 H39 119.9 . . ?
C41 C40 C39 118.6(4) . . ?
C41 C40 H40 120.7 . . ?
C39 C40 H40 120.7 . . ?
C42 C41 C40 121.7(4) . . ?
C42 C41 H41 119.2 . . ?
C40 C41 H41 119.2 . . ?
C41 C42 C37 120.6(4) . . ?
C41 C42 H42 119.7 . . ?
C37 C42 H42 119.7 . . ?
C48 C43 C44 117.1(4) . . ?
C48 C43 C9 121.6(4) . . ?
C44 C43 C9 121.2(4) . . ?
C45 C44 C43 121.1(4) . . ?
C45 C44 H44 119.4 . . ?
C43 C44 H44 119.4 . . ?
C46 C45 C44 120.4(3) . . ?
C46 C45 H45 119.8 . . ?
C44 C45 H45 119.8 . . ?
C45 C46 C47 119.7(4) . . ?
C45 C46 H46 120.2 . . ?
C47 C46 H46 120.2 . . ?
C48 C47 C46 120.5(4) . . ?
C48 C47 H47 119.7 . . ?
C46 C47 H47 119.7 . . ?
C47 C48 C43 121.1(4) . . ?
C47 C48 H48 119.4 . . ?
C43 C48 H48 119.4 . . ?
C54 C49 C50 117.6(3) . . ?
C54 C49 C22 122.9(3) . . ?
C50 C49 C22 119.5(4) . . ?
C51 C50 C49 120.4(4) . . ?
C51 C50 H50 119.8 . . ?
C49 C50 H50 119.8 . . ?
C50 C51 C52 121.0(4) . . ?
C50 C51 H51 119.5 . . ?
C52 C51 H51 119.5 . . ?
C51 C52 C53 119.4(4) . . ?
C51 C52 H52 120.3 . . ?
C53 C52 H52 120.3 . . ?
C54 C53 C52 119.4(4) . . ?
C54 C53 H53 120.3 . . ?
C52 C53 H53 120.3 . . ?
C53 C54 C49 122.2(3) . . ?
C53 C54 H54 118.9 . . ?
C49 C54 H54 118.9 . . ?
C56 C55 C60 117.9(4) . . ?
C56 C55 C23 121.3(3) . . ?
C60 C55 C23 120.6(4) . . ?
C57 C56 C55 120.9(4) . . ?
C57 C56 H56 119.5 . . ?
C55 C56 H56 119.5 . . ?
C58 C57 C56 120.6(4) . . ?
C58 C57 H57 119.7 . . ?
C56 C57 H57 119.7 . . ?
C57 C58 C59 119.2(4) . . ?
C57 C58 H58 120.4 . . ?
C59 C58 H58 120.4 . . ?
C60 C59 C58 120.5(4) . . ?
C60 C59 H59 119.7 . . ?
C58 C59 H59 119.7 . . ?
C59 C60 C55 120.8(4) . . ?
C59 C60 H60 119.6 . . ?
C55 C60 H60 119.6 . . ?
C66 C61 C62 118.4(3) . . ?
C66 C61 C24 121.5(3) . . ?
C62 C61 C24 120.1(3) . . ?
C63 C62 C61 121.0(4) . . ?
C63 C62 H62 119.5 . . ?
C61 C62 H62 119.5 . . ?
C62 C63 C64 119.9(4) . . ?
C62 C63 H63 120.1 . . ?
C64 C63 H63 120.1 . . ?
C65 C64 C63 119.5(4) . . ?
C65 C64 H64 120.2 . . ?
C63 C64 H64 120.2 . . ?
C64 C65 C66 120.7(4) . . ?
C64 C65 H65 119.6 . . ?
C66 C65 H65 119.6 . . ?
C61 C66 C65 120.4(4) . . ?
C61 C66 H66 119.8 . . ?
C65 C66 H66 119.8 . . ?

loop_
_geom_bond_atom_site_label_1
_geom_bond_atom_site_label_2
_geom_bond_distance
_geom_bond_site_symmetry_2
_geom_bond_publ_flag
Co1 C7 1.975(3) . ?
Co1 C8 1.976(4) . ?
Co1 C9 2.001(4) . ?
Co1 C6 2.023(4) . ?
Co1 C3 2.055(4) . ?
Co1 C2 2.056(4) . ?
Co1 C4 2.061(4) . ?
Co1 C5 2.079(3) . ?
Co1 C1 2.100(4) . ?
Co2 C23 1.960(4) . ?
Co2 C22 1.969(4) . ?
Co2 C24 1.983(4) . ?
Co2 C21 2.021(4) . ?
Co2 C18 2.052(4) . ?
Co2 C19 2.061(4) . ?
Co2 C17 2.080(4) . ?
Co2 C20 2.088(3) . ?
Co2 C16 2.089(4) . ?
O1 C10 1.355(5) . ?
O1 C11 1.464(4) . ?
O2 C25 1.375(4) . ?
O2 C26 1.455(4) . ?
N1 C10 1.272(5) . ?
N1 C12 1.481(5) . ?
N2 C25 1.265(5) . ?
N2 C27 1.502(4) . ?
C1 C2 1.424(5) . ?
C1 C5 1.436(5) . ?
C1 C10 1.463(5) . ?
C2 C3 1.416(5) . ?
C2 H2 0.9800 . ?
C3 C4 1.411(5) . ?
C3 H3 0.9800 . ?
C4 C5 1.421(5) . ?
C4 H4 0.9800 . ?
C5 H5 0.9800 . ?
C6 C21 1.443(3) . ?
C6 C7 1.465(5) . ?
C6 C9 1.486(5) . ?
C7 C8 1.472(5) . ?
C7 C31 1.478(5) . ?
C8 C37 1.462(5) . ?
C8 C9 1.473(5) . ?
C9 C43 1.461(5) . ?
C11 C12 1.533(5) . ?
C11 H11A 0.9700 . ?
C11 H11B 0.9700 . ?
C12 C13 1.526(5) . ?
C12 H12 0.9800 . ?
C13 C14 1.514(6) . ?
C13 C15 1.544(5) . ?
C13 H13 0.9800 . ?
C14 H14A 0.9600 . ?
C14 H14B 0.9600 . ?
C14 H14C 0.9600 . ?
C15 H15A 0.9600 . ?
C15 H15B 0.9600 . ?
C15 H15C 0.9600 . ?
C16 C20 1.407(5) . ?
C16 C17 1.444(5) . ?
C16 C25 1.460(5) . ?
C17 C18 1.431(5) . ?
C17 H17 0.9800 . ?
C18 C19 1.417(5) . ?
C18 H18 0.9800 . ?
C19 C20 1.431(5) . ?
C19 H19 0.9800 . ?
C20 H20 0.9800 . ?
C21 C24 1.472(5) . ?
C21 C22 1.476(5) . ?
C22 C23 1.472(5) . ?
C22 C49 1.474(5) . ?
C23 C24 1.466(5) . ?
C23 C55 1.471(5) . ?
C24 C61 1.492(5) . ?
C26 C27 1.530(5) . ?
C26 H26A 0.9700 . ?
C26 H26B 0.9700 . ?
C27 C28 1.513(5) . ?
C27 H27 0.9800 . ?
C28 C29 1.510(5) . ?
C28 C30 1.532(5) . ?
C28 H28 0.9800 . ?
C29 H29A 0.9600 . ?
C29 H29B 0.9600 . ?
C29 H29C 0.9600 . ?
C30 H30A 0.9600 . ?
C30 H30B 0.9600 . ?
C30 H30C 0.9600 . ?
C31 C32 1.380(5) . ?
C31 C36 1.405(6) . ?
C32 C33 1.384(5) . ?
C32 H32 0.9300 . ?
C33 C34 1.392(6) . ?
C33 H33 0.9300 . ?
C34 C35 1.375(5) . ?
C34 H34 0.9300 . ?
C35 C36 1.393(5) . ?
C35 H35 0.9300 . ?
C36 H36 0.9300 . ?
C37 C38 1.395(5) . ?
C37 C42 1.398(5) . ?
C38 C39 1.385(5) . ?
C38 H38 0.9300 . ?
C39 C40 1.385(6) . ?
C39 H39 0.9300 . ?
C40 C41 1.382(6) . ?
C40 H40 0.9300 . ?
C41 C42 1.371(6) . ?
C41 H41 0.9300 . ?
C42 H42 0.9300 . ?
C43 C48 1.397(6) . ?
C43 C44 1.414(5) . ?
C44 C45 1.382(6) . ?
C44 H44 0.9300 . ?
C45 C46 1.371(6) . ?
C45 H45 0.9300 . ?
C46 C47 1.386(5) . ?
C46 H46 0.9300 . ?
C47 C48 1.380(6) . ?
C47 H47 0.9300 . ?
C48 H48 0.9300 . ?
C49 C54 1.398(6) . ?
C49 C50 1.405(5) . ?
C50 C51 1.382(5) . ?
C50 H50 0.9300 . ?
C51 C52 1.391(6) . ?
C51 H51 0.9300 . ?
C52 C53 1.394(5) . ?
C52 H52 0.9300 . ?
C53 C54 1.378(5) . ?
C53 H53 0.9300 . ?
C54 H54 0.9300 . ?
C55 C56 1.391(5) . ?
C55 C60 1.397(5) . ?
C56 C57 1.386(5) . ?
C56 H56 0.9300 . ?
C57 C58 1.374(6) . ?
C57 H57 0.9300 . ?
C58 C59 1.385(6) . ?
C58 H58 0.9300 . ?
C59 C60 1.382(6) . ?
C59 H59 0.9300 . ?
C60 H60 0.9300 . ?
C61 C66 1.391(6) . ?
C61 C62 1.393(5) . ?
C62 C63 1.391(5) . ?
C62 H62 0.9300 . ?
C63 C64 1.391(7) . ?
C63 H63 0.9300 . ?
C64 C65 1.372(5) . ?
C64 H64 0.9300 . ?
C65 C66 1.397(5) . ?
C65 H65 0.9300 . ?
C66 H66 0.9300 . ?

loop_
_geom_torsion_atom_site_label_1
_geom_torsion_atom_site_label_2
_geom_torsion_atom_site_label_3
_geom_torsion_atom_site_label_4
_geom_torsion
_geom_torsion_site_symmetry_1
_geom_torsion_site_symmetry_2
_geom_torsion_site_symmetry_3
_geom_torsion_site_symmetry_4
_geom_torsion_publ_flag
C7 Co1 C1 C2 -69.6(3) . . . . ?
C9 Co1 C1 C2 -169.0(2) . . . . ?
C6 Co1 C1 C2 -119.2(2) . . . . ?
C3 Co1 C1 C2 38.6(2) . . . . ?
C4 Co1 C1 C2 82.3(2) . . . . ?
C5 Co1 C1 C2 120.7(3) . . . . ?
C7 Co1 C1 C5 169.7(2) . . . . ?
C9 Co1 C1 C5 70.3(3) . . . . ?
C6 Co1 C1 C5 120.1(2) . . . . ?
C3 Co1 C1 C5 -82.1(2) . . . . ?
C2 Co1 C1 C5 -120.7(3) . . . . ?
C4 Co1 C1 C5 -38.4(2) . . . . ?
C7 Co1 C1 C10 48.9(4) . . . . ?
C9 Co1 C1 C10 -50.5(4) . . . . ?
C6 Co1 C1 C10 -0.7(4) . . . . ?
C3 Co1 C1 C10 157.0(4) . . . . ?
C2 Co1 C1 C10 118.5(4) . . . . ?
C4 Co1 C1 C10 -159.2(4) . . . . ?
C5 Co1 C1 C10 -120.8(4) . . . . ?
C5 C1 C2 C3 -3.1(4) . . . . ?
C10 C1 C2 C3 -179.0(4) . . . . ?
Co1 C1 C2 C3 -60.9(3) . . . . ?
C5 C1 C2 Co1 57.7(3) . . . . ?
C10 C1 C2 Co1 -118.2(4) . . . . ?
C7 Co1 C2 C3 -107.9(2) . . . . ?
C8 Co1 C2 C3 -63.0(3) . . . . ?
C6 Co1 C2 C3 -155.1(2) . . . . ?
C4 Co1 C2 C3 37.3(2) . . . . ?
C5 Co1 C2 C3 80.8(2) . . . . ?
C1 Co1 C2 C3 117.5(3) . . . . ?
C7 Co1 C2 C1 134.6(2) . . . . ?
C8 Co1 C2 C1 179.5(2) . . . . ?
C6 Co1 C2 C1 87.5(3) . . . . ?
C3 Co1 C2 C1 -117.5(3) . . . . ?
C4 Co1 C2 C1 -80.2(2) . . . . ?
C5 Co1 C2 C1 -36.7(2) . . . . ?
C1 C2 C3 C4 2.2(5) . . . . ?
Co1 C2 C3 C4 -59.8(3) . . . . ?
C1 C2 C3 Co1 62.0(3) . . . . ?
C7 Co1 C3 C4 -148.2(2) . . . . ?
C8 Co1 C3 C4 -99.8(2) . . . . ?
C9 Co1 C3 C4 -63.6(3) . . . . ?
C6 Co1 C3 C4 -171.9(4) . . . . ?
C2 Co1 C3 C4 119.4(3) . . . . ?
C5 Co1 C3 C4 37.3(2) . . . . ?
C1 Co1 C3 C4 81.1(2) . . . . ?
C7 Co1 C3 C2 92.4(3) . . . . ?
C8 Co1 C3 C2 140.7(2) . . . . ?
C9 Co1 C3 C2 177.0(3) . . . . ?
C6 Co1 C3 C2 68.6(5) . . . . ?
C4 Co1 C3 C2 -119.4(3) . . . . ?
C5 Co1 C3 C2 -82.1(2) . . . . ?
C1 Co1 C3 C2 -38.3(2) . . . . ?
C2 C3 C4 C5 -0.5(5) . . . . ?
Co1 C3 C4 C5 -60.1(3) . . . . ?
C2 C3 C4 Co1 59.6(3) . . . . ?
C7 Co1 C4 C3 60.5(4) . . . . ?
C8 Co1 C4 C3 97.9(2) . . . . ?
C9 Co1 C4 C3 146.3(2) . . . . ?
C6 Co1 C4 C3 171.7(4) . . . . ?
C2 Co1 C4 C3 -37.5(2) . . . . ?
C5 Co1 C4 C3 -119.5(3) . . . . ?
C1 Co1 C4 C3 -81.1(2) . . . . ?
C7 Co1 C4 C5 -180.0(3) . . . . ?
C8 Co1 C4 C5 -142.6(2) . . . . ?
C9 Co1 C4 C5 -94.3(3) . . . . ?
C6 Co1 C4 C5 -68.8(5) . . . . ?
C3 Co1 C4 C5 119.5(3) . . . . ?
C2 Co1 C4 C5 82.0(3) . . . . ?
C1 Co1 C4 C5 38.4(2) . . . . ?
C3 C4 C5 C1 -1.4(4) . . . . ?
Co1 C4 C5 C1 -61.0(2) . . . . ?
C3 C4 C5 Co1 59.5(3) . . . . ?
C2 C1 C5 C4 2.8(4) . . . . ?
C10 C1 C5 C4 178.7(4) . . . . ?
Co1 C1 C5 C4 60.1(3) . . . . ?
C2 C1 C5 Co1 -57.2(3) . . . . ?
C10 C1 C5 Co1 118.6(4) . . . . ?
C8 Co1 C5 C4 61.4(4) . . . . ?
C9 Co1 C5 C4 106.9(3) . . . . ?
C6 Co1 C5 C4 155.6(2) . . . . ?
C3 Co1 C5 C4 -37.3(2) . . . . ?
C2 Co1 C5 C4 -81.0(3) . . . . ?
C1 Co1 C5 C4 -117.6(3) . . . . ?
C8 Co1 C5 C1 179.0(2) . . . . ?
C9 Co1 C5 C1 -135.5(2) . . . . ?
C6 Co1 C5 C1 -86.8(3) . . . . ?
C3 Co1 C5 C1 80.3(2) . . . . ?
C2 Co1 C5 C1 36.6(2) . . . . ?
C4 Co1 C5 C1 117.6(3) . . . . ?
C7 Co1 C6 C21 -128.9(3) . . . . ?
C8 Co1 C6 C21 -179.2(3) . . . . ?
C9 Co1 C6 C21 130.8(3) . . . . ?
C3 Co1 C6 C21 -97.7(5) . . . . ?
C2 Co1 C6 C21 -46.7(3) . . . . ?
C4 Co1 C6 C21 97.7(5) . . . . ?
C5 Co1 C6 C21 46.3(3) . . . . ?
C1 Co1 C6 C21 -0.3(3) . . . . ?
C8 Co1 C6 C7 -50.3(2) . . . . ?
C9 Co1 C6 C7 -100.3(3) . . . . ?
C3 Co1 C6 C7 31.2(5) . . . . ?
C2 Co1 C6 C7 82.2(3) . . . . ?
C4 Co1 C6 C7 -133.4(4) . . . . ?
C5 Co1 C6 C7 175.1(2) . . . . ?
C1 Co1 C6 C7 128.6(2) . . . . ?
C7 Co1 C6 C9 100.3(3) . . . . ?
C8 Co1 C6 C9 50.0(2) . . . . ?
C3 Co1 C6 C9 131.5(4) . . . . ?
C2 Co1 C6 C9 -177.5(2) . . . . ?
C4 Co1 C6 C9 -33.1(5) . . . . ?
C5 Co1 C6 C9 -84.5(3) . . . . ?
C1 Co1 C6 C9 -131.1(2) . . . . ?
C21 C6 C7 C8 -178.5(3) . . . . ?
C9 C6 C7 C8 1.3(3) . . . . ?
Co1 C6 C7 C8 66.6(2) . . . . ?
C21 C6 C7 C31 -10.5(7) . . . . ?
C9 C6 C7 C31 169.2(4) . . . . ?
Co1 C6 C7 C31 -125.4(5) . . . . ?
C21 C6 C7 Co1 114.9(3) . . . . ?
C9 C6 C7 Co1 -65.4(2) . . . . ?
C8 Co1 C7 C6 98.5(3) . . . . ?
C9 Co1 C7 C6 49.0(2) . . . . ?
C3 Co1 C7 C6 -168.0(2) . . . . ?
C2 Co1 C7 C6 -123.5(2) . . . . ?
C4 Co1 C7 C6 152.2(3) . . . . ?
C1 Co1 C7 C6 -82.6(3) . . . . ?
C9 Co1 C7 C8 -49.5(2) . . . . ?
C6 Co1 C7 C8 -98.5(3) . . . . ?
C3 Co1 C7 C8 93.5(2) . . . . ?
C2 Co1 C7 C8 138.0(2) . . . . ?
C4 Co1 C7 C8 53.7(4) . . . . ?
C1 Co1 C7 C8 178.9(2) . . . . ?
C8 Co1 C7 C31 -131.1(4) . . . . ?
C9 Co1 C7 C31 179.4(4) . . . . ?
C6 Co1 C7 C31 130.4(4) . . . . ?
C3 Co1 C7 C31 -37.7(4) . . . . ?
C2 Co1 C7 C31 6.9(4) . . . . ?
C4 Co1 C7 C31 -77.4(4) . . . . ?
C1 Co1 C7 C31 47.8(4) . . . . ?
C6 C7 C8 C37 172.6(4) . . . . ?
C31 C7 C8 C37 5.0(8) . . . . ?
Co1 C7 C8 C37 -118.8(5) . . . . ?
C6 C7 C8 C9 -1.3(3) . . . . ?
C31 C7 C8 C9 -168.9(4) . . . . ?
Co1 C7 C8 C9 67.3(2) . . . . ?
C6 C7 C8 Co1 -68.6(2) . . . . ?
C31 C7 C8 Co1 123.8(5) . . . . ?
C7 Co1 C8 C37 130.0(4) . . . . ?
C9 Co1 C8 C37 -130.9(4) . . . . ?
C6 Co1 C8 C37 179.3(4) . . . . ?
C3 Co1 C8 C37 21.4(4) . . . . ?
C2 Co1 C8 C37 60.0(4) . . . . ?
C4 Co1 C8 C37 -22.3(4) . . . . ?
C5 Co1 C8 C37 -60.3(4) . . . . ?
C9 Co1 C8 C7 99.2(3) . . . . ?
C6 Co1 C8 C7 49.4(2) . . . . ?
C3 Co1 C8 C7 -108.6(2) . . . . ?
C2 Co1 C8 C7 -70.0(3) . . . . ?
C4 Co1 C8 C7 -152.2(2) . . . . ?
C5 Co1 C8 C7 169.7(3) . . . . ?
C7 Co1 C8 C9 -99.2(3) . . . . ?
C6 Co1 C8 C9 -49.8(2) . . . . ?
C3 Co1 C8 C9 152.3(2) . . . . ?
C2 Co1 C8 C9 -169.1(2) . . . . ?
C4 Co1 C8 C9 108.6(2) . . . . ?
C5 Co1 C8 C9 70.6(3) . . . . ?
C37 C8 C9 C43 -0.2(8) . . . . ?
C7 C8 C9 C43 173.7(4) . . . . ?
Co1 C8 C9 C43 -120.0(5) . . . . ?
C37 C8 C9 C6 -172.6(4) . . . . ?
C7 C8 C9 C6 1.2(3) . . . . ?
Co1 C8 C9 C6 67.6(2) . . . . ?
C37 C8 C9 Co1 119.8(5) . . . . ?
C7 C8 C9 Co1 -66.3(2) . . . . ?
C21 C6 C9 C43 6.4(7) . . . . ?
C7 C6 C9 C43 -173.3(5) . . . . ?
Co1 C6 C9 C43 122.1(5) . . . . ?
C21 C6 C9 C8 178.4(3) . . . . ?
C7 C6 C9 C8 -1.2(3) . . . . ?
Co1 C6 C9 C8 -65.9(2) . . . . ?
C21 C6 C9 Co1 -115.6(3) . . . . ?
C7 C6 C9 Co1 64.7(2) . . . . ?
C7 Co1 C9 C43 178.2(4) . . . . ?
C8 Co1 C9 C43 128.4(4) . . . . ?
C6 Co1 C9 C43 -133.2(5) . . . . ?
C3 Co1 C9 C43 75.9(4) . . . . ?
C4 Co1 C9 C43 34.5(4) . . . . ?
C5 Co1 C9 C43 -10.4(4) . . . . ?
C1 Co1 C9 C43 -52.3(4) . . . . ?
C7 Co1 C9 C8 49.8(2) . . . . ?
C6 Co1 C9 C8 98.4(3) . . . . ?
C3 Co1 C9 C8 -52.5(3) . . . . ?
C4 Co1 C9 C8 -93.9(2) . . . . ?
C5 Co1 C9 C8 -138.8(2) . . . . ?
C1 Co1 C9 C8 179.3(2) . . . . ?
C7 Co1 C9 C6 -48.6(2) . . . . ?
C8 Co1 C9 C6 -98.4(3) . . . . ?
C3 Co1 C9 C6 -150.9(2) . . . . ?
C4 Co1 C9 C6 167.7(2) . . . . ?
C5 Co1 C9 C6 122.7(2) . . . . ?
C1 Co1 C9 C6 80.9(3) . . . . ?
C12 N1 C10 O1 5.6(5) . . . . ?
C12 N1 C10 C1 -175.3(4) . . . . ?
C11 O1 C10 N1 4.6(5) . . . . ?
C11 O1 C10 C1 -174.6(3) . . . . ?
C2 C1 C10 N1 178.4(4) . . . . ?
C5 C1 C10 N1 3.2(6) . . . . ?
Co1 C1 C10 N1 91.9(4) . . . . ?
C2 C1 C10 O1 -2.5(6) . . . . ?
C5 C1 C10 O1 -177.7(3) . . . . ?
Co1 C1 C10 O1 -89.0(4) . . . . ?
C10 O1 C11 C12 -12.0(4) . . . . ?
C10 N1 C12 C13 -137.5(3) . . . . ?
C10 N1 C12 C11 -12.7(4) . . . . ?
O1 C11 C12 N1 15.0(4) . . . . ?
O1 C11 C12 C13 139.5(3) . . . . ?
N1 C12 C13 C14 -65.0(4) . . . . ?
C11 C12 C13 C14 175.9(3) . . . . ?
N1 C12 C13 C15 172.4(3) . . . . ?
C11 C12 C13 C15 53.3(4) . . . . ?
C22 Co2 C16 C20 -170.6(3) . . . . ?
C24 Co2 C16 C20 -72.5(3) . . . . ?
C21 Co2 C16 C20 -121.3(2) . . . . ?
C18 Co2 C16 C20 81.3(2) . . . . ?
C19 Co2 C16 C20 37.6(2) . . . . ?
C17 Co2 C16 C20 119.5(3) . . . . ?
C22 Co2 C16 C17 69.9(3) . . . . ?
C24 Co2 C16 C17 168.0(2) . . . . ?
C21 Co2 C16 C17 119.2(2) . . . . ?
C18 Co2 C16 C17 -38.1(2) . . . . ?
C19 Co2 C16 C17 -81.9(2) . . . . ?
C20 Co2 C16 C17 -119.5(3) . . . . ?
C22 Co2 C16 C25 -48.6(4) . . . . ?
C24 Co2 C16 C25 49.5(4) . . . . ?
C21 Co2 C16 C25 0.7(4) . . . . ?
C18 Co2 C16 C25 -156.7(4) . . . . ?
C19 Co2 C16 C25 159.6(4) . . . . ?
C17 Co2 C16 C25 -118.5(4) . . . . ?
C20 Co2 C16 C25 122.0(4) . . . . ?
C20 C16 C17 C18 -0.6(4) . . . . ?
C25 C16 C17 C18 -176.3(4) . . . . ?
Co2 C16 C17 C18 59.0(3) . . . . ?
C20 C16 C17 Co2 -59.7(3) . . . . ?
C25 C16 C17 Co2 124.6(4) . . . . ?
C23 Co2 C17 C18 63.2(3) . . . . ?
C22 Co2 C17 C18 107.4(2) . . . . ?
C21 Co2 C17 C18 154.9(2) . . . . ?
C19 Co2 C17 C18 -37.8(2) . . . . ?
C20 Co2 C17 C18 -81.6(2) . . . . ?
C16 Co2 C17 C18 -118.3(3) . . . . ?
C23 Co2 C17 C16 -178.5(2) . . . . ?
C22 Co2 C17 C16 -134.2(2) . . . . ?
C21 Co2 C17 C16 -86.8(2) . . . . ?
C18 Co2 C17 C16 118.3(3) . . . . ?
C19 Co2 C17 C16 80.5(2) . . . . ?
C20 Co2 C17 C16 36.8(2) . . . . ?
C16 C17 C18 C19 0.4(4) . . . . ?
Co2 C17 C18 C19 60.4(3) . . . . ?
C16 C17 C18 Co2 -59.9(3) . . . . ?
C23 Co2 C18 C19 100.1(2) . . . . ?
C22 Co2 C18 C19 148.9(2) . . . . ?
C24 Co2 C18 C19 64.0(4) . . . . ?
C21 Co2 C18 C19 173.3(4) . . . . ?
C17 Co2 C18 C19 -118.8(3) . . . . ?
C20 Co2 C18 C19 -37.9(2) . . . . ?
C16 Co2 C18 C19 -80.6(2) . . . . ?
C23 Co2 C18 C17 -141.1(2) . . . . ?
C22 Co2 C18 C17 -92.4(2) . . . . ?
C24 Co2 C18 C17 -177.2(2) . . . . ?
C21 Co2 C18 C17 -67.9(5) . . . . ?
C19 Co2 C18 C17 118.8(3) . . . . ?
C20 Co2 C18 C17 80.9(2) . . . . ?
C16 Co2 C18 C17 38.2(2) . . . . ?
C17 C18 C19 C20 -0.1(4) . . . . ?
Co2 C18 C19 C20 60.7(3) . . . . ?
C17 C18 C19 Co2 -60.7(3) . . . . ?
C23 Co2 C19 C18 -98.0(3) . . . . ?
C22 Co2 C19 C18 -59.2(4) . . . . ?
C24 Co2 C19 C18 -146.8(2) . . . . ?
C21 Co2 C19 C18 -172.9(4) . . . . ?
C17 Co2 C19 C18 38.0(2) . . . . ?
C20 Co2 C19 C18 118.7(3) . . . . ?
C16 Co2 C19 C18 82.0(2) . . . . ?
C23 Co2 C19 C20 143.3(2) . . . . ?
C22 Co2 C19 C20 -177.8(3) . . . . ?
C24 Co2 C19 C20 94.5(2) . . . . ?
C21 Co2 C19 C20 68.5(5) . . . . ?
C18 Co2 C19 C20 -118.7(3) . . . . ?
C17 Co2 C19 C20 -80.7(2) . . . . ?
C16 Co2 C19 C20 -36.7(2) . . . . ?
C17 C16 C20 C19 0.6(4) . . . . ?
C25 C16 C20 C19 176.2(4) . . . . ?
Co2 C16 C20 C19 -58.5(3) . . . . ?
C17 C16 C20 Co2 59.1(3) . . . . ?
C25 C16 C20 Co2 -125.3(4) . . . . ?
C18 C19 C20 C16 -0.3(4) . . . . ?
Co2 C19 C20 C16 59.5(3) . . . . ?
C18 C19 C20 Co2 -59.8(3) . . . . ?
C23 Co2 C20 C16 179.0(3) . . . . ?
C24 Co2 C20 C16 133.0(2) . . . . ?
C21 Co2 C20 C16 84.2(3) . . . . ?
C18 Co2 C20 C16 -81.8(2) . . . . ?
C19 Co2 C20 C16 -119.7(3) . . . . ?
C17 Co2 C20 C16 -37.8(2) . . . . ?
C23 Co2 C20 C19 -61.3(3) . . . . ?
C24 Co2 C20 C19 -107.3(2) . . . . ?
C21 Co2 C20 C19 -156.1(2) . . . . ?
C18 Co2 C20 C19 37.9(2) . . . . ?
C17 Co2 C20 C19 81.9(2) . . . . ?
C16 Co2 C20 C19 119.7(3) . . . . ?
C7 C6 C21 C24 -1.8(6) . . . . ?
C9 C6 C21 C24 178.6(5) . . . . ?
Co1 C6 C21 C24 87.4(4) . . . . ?
C7 C6 C21 C22 -178.9(5) . . . . ?
C9 C6 C21 C22 1.5(6) . . . . ?
Co1 C6 C21 C22 -89.8(4) . . . . ?
C7 C6 C21 Co2 91.2(4) . . . . ?
C9 C6 C21 Co2 -88.4(4) . . . . ?
Co1 C6 C21 Co2 -179.6(2) . . . . ?
C23 Co2 C21 C6 178.3(3) . . . . ?
C22 Co2 C21 C6 127.6(3) . . . . ?
C24 Co2 C21 C6 -131.5(3) . . . . ?
C18 Co2 C21 C6 95.4(5) . . . . ?
C19 Co2 C21 C6 -97.6(5) . . . . ?
C17 Co2 C21 C6 45.1(3) . . . . ?
C20 Co2 C21 C6 -46.1(3) . . . . ?
C16 Co2 C21 C6 -1.3(3) . . . . ?
C23 Co2 C21 C24 -50.2(2) . . . . ?
C22 Co2 C21 C24 -101.0(3) . . . . ?
C18 Co2 C21 C24 -133.1(4) . . . . ?
C19 Co2 C21 C24 33.9(5) . . . . ?
C17 Co2 C21 C24 176.6(2) . . . . ?
C20 Co2 C21 C24 85.4(3) . . . . ?
C16 Co2 C21 C24 130.2(2) . . . . ?
C23 Co2 C21 C22 50.8(2) . . . . ?
C24 Co2 C21 C22 101.0(3) . . . . ?
C18 Co2 C21 C22 -32.2(5) . . . . ?
C19 Co2 C21 C22 134.9(4) . . . . ?
C17 Co2 C21 C22 -82.4(3) . . . . ?
C20 Co2 C21 C22 -173.6(2) . . . . ?
C16 Co2 C21 C22 -128.8(2) . . . . ?
C6 C21 C22 C23 176.3(3) . . . . ?
C24 C21 C22 C23 -1.8(3) . . . . ?
Co2 C21 C22 C23 -66.4(2) . . . . ?
C6 C21 C22 C49 7.8(7) . . . . ?
C24 C21 C22 C49 -170.2(5) . . . . ?
Co2 C21 C22 C49 125.1(5) . . . . ?
C6 C21 C22 Co2 -117.3(3) . . . . ?
C24 C21 C22 Co2 64.7(2) . . . . ?
C24 Co2 C22 C23 49.3(2) . . . . ?
C21 Co2 C22 C23 97.7(3) . . . . ?
C18 Co2 C22 C23 -94.8(3) . . . . ?
C19 Co2 C22 C23 -55.8(4) . . . . ?
C17 Co2 C22 C23 -139.4(2) . . . . ?
C16 Co2 C22 C23 179.3(2) . . . . ?
C23 Co2 C22 C49 129.6(4) . . . . ?
C24 Co2 C22 C49 178.9(4) . . . . ?
C21 Co2 C22 C49 -132.7(4) . . . . ?
C18 Co2 C22 C49 34.8(4) . . . . ?
C19 Co2 C22 C49 73.8(5) . . . . ?
C17 Co2 C22 C49 -9.8(4) . . . . ?
C16 Co2 C22 C49 -51.1(4) . . . . ?
C23 Co2 C22 C21 -97.7(3) . . . . ?
C24 Co2 C22 C21 -48.4(2) . . . . ?
C18 Co2 C22 C21 167.5(2) . . . . ?
C19 Co2 C22 C21 -153.5(3) . . . . ?
C17 Co2 C22 C21 122.9(2) . . . . ?
C16 Co2 C22 C21 81.6(3) . . . . ?
C49 C22 C23 C24 170.4(5) . . . . ?
C21 C22 C23 C24 1.8(3) . . . . ?
Co2 C22 C23 C24 -67.0(2) . . . . ?
C49 C22 C23 C55 0.7(8) . . . . ?
C21 C22 C23 C55 -167.9(4) . . . . ?
Co2 C22 C23 C55 123.3(5) . . . . ?
C49 C22 C23 Co2 -122.6(5) . . . . ?
C21 C22 C23 Co2 68.8(2) . . . . ?
C22 Co2 C23 C24 99.6(3) . . . . ?
C21 Co2 C23 C24 49.5(2) . . . . ?
C18 Co2 C23 C24 -153.2(2) . . . . ?
C19 Co2 C23 C24 -109.1(2) . . . . ?
C17 Co2 C23 C24 167.8(2) . . . . ?
C20 Co2 C23 C24 -70.8(3) . . . . ?
C22 Co2 C23 C55 -129.0(5) . . . . ?
C24 Co2 C23 C55 131.4(4) . . . . ?
C21 Co2 C23 C55 -179.1(4) . . . . ?
C18 Co2 C23 C55 -21.8(4) . . . . ?
C19 Co2 C23 C55 22.3(4) . . . . ?
C17 Co2 C23 C55 -60.8(4) . . . . ?
C20 Co2 C23 C55 60.6(5) . . . . ?
C24 Co2 C23 C22 -99.6(3) . . . . ?
C21 Co2 C23 C22 -50.0(2) . . . . ?
C18 Co2 C23 C22 107.2(2) . . . . ?
C19 Co2 C23 C22 151.3(2) . . . . ?
C17 Co2 C23 C22 68.2(3) . . . . ?
C20 Co2 C23 C22 -170.4(3) . . . . ?
C55 C23 C24 C21 167.6(4) . . . . ?
C22 C23 C24 C21 -1.8(3) . . . . ?
Co2 C23 C24 C21 -68.2(2) . . . . ?
C55 C23 C24 C61 -4.5(7) . . . . ?
C22 C23 C24 C61 -173.9(4) . . . . ?
Co2 C23 C24 C61 119.7(4) . . . . ?
C55 C23 C24 Co2 -124.2(5) . . . . ?
C22 C23 C24 Co2 66.4(2) . . . . ?
C6 C21 C24 C23 -176.2(3) . . . . ?
C22 C21 C24 C23 1.8(3) . . . . ?
Co2 C21 C24 C23 65.9(2) . . . . ?
C6 C21 C24 C61 -4.7(7) . . . . ?
C22 C21 C24 C61 173.2(4) . . . . ?
Co2 C21 C24 C61 -122.7(5) . . . . ?
C6 C21 C24 Co2 117.9(4) . . . . ?
C22 C21 C24 Co2 -64.1(2) . . . . ?
C22 Co2 C24 C23 -49.7(2) . . . . ?
C21 Co2 C24 C23 -98.5(3) . . . . ?
C18 Co2 C24 C23 51.9(3) . . . . ?
C19 Co2 C24 C23 94.0(2) . . . . ?
C20 Co2 C24 C23 139.4(2) . . . . ?
C16 Co2 C24 C23 -178.7(2) . . . . ?
C23 Co2 C24 C21 98.5(3) . . . . ?
C22 Co2 C24 C21 48.7(2) . . . . ?
C18 Co2 C24 C21 150.3(3) . . . . ?
C19 Co2 C24 C21 -167.56(19) . . . . ?
C20 Co2 C24 C21 -122.1(2) . . . . ?
C16 Co2 C24 C21 -80.2(3) . . . . ?
C23 Co2 C24 C61 -126.9(4) . . . . ?
C22 Co2 C24 C61 -176.7(4) . . . . ?
C21 Co2 C24 C61 134.6(4) . . . . ?
C18 Co2 C24 C61 -75.1(4) . . . . ?
C19 Co2 C24 C61 -32.9(4) . . . . ?
C20 Co2 C24 C61 12.5(4) . . . . ?
C16 Co2 C24 C61 54.4(4) . . . . ?
C27 N2 C25 O2 0.3(5) . . . . ?
C27 N2 C25 C16 -177.2(4) . . . . ?
C26 O2 C25 N2 10.4(5) . . . . ?
C26 O2 C25 C16 -171.7(3) . . . . ?
C20 C16 C25 N2 -0.9(7) . . . . ?
C17 C16 C25 N2 173.9(4) . . . . ?
Co2 C16 C25 N2 -95.1(4) . . . . ?
C20 C16 C25 O2 -178.6(4) . . . . ?
C17 C16 C25 O2 -3.7(5) . . . . ?
Co2 C16 C25 O2 87.2(4) . . . . ?
C25 O2 C26 C27 -15.8(4) . . . . ?
C25 N2 C27 C28 -133.9(3) . . . . ?
C25 N2 C27 C26 -10.4(4) . . . . ?
O2 C26 C27 N2 16.0(4) . . . . ?
O2 C26 C27 C28 139.0(3) . . . . ?
N2 C27 C28 C29 -61.2(4) . . . . ?
C26 C27 C28 C29 -178.4(3) . . . . ?
N2 C27 C28 C30 175.2(3) . . . . ?
C26 C27 C28 C30 58.0(4) . . . . ?
C6 C7 C31 C32 -49.0(6) . . . . ?
C8 C7 C31 C32 113.9(5) . . . . ?
Co1 C7 C31 C32 -148.5(3) . . . . ?
C6 C7 C31 C36 129.3(4) . . . . ?
C8 C7 C31 C36 -67.9(6) . . . . ?
Co1 C7 C31 C36 29.8(5) . . . . ?
C36 C31 C32 C33 -0.6(6) . . . . ?
C7 C31 C32 C33 177.8(3) . . . . ?
C31 C32 C33 C34 -0.6(6) . . . . ?
C32 C33 C34 C35 1.9(6) . . . . ?
C33 C34 C35 C36 -1.9(6) . . . . ?
C34 C35 C36 C31 0.8(6) . . . . ?
C32 C31 C36 C35 0.5(5) . . . . ?
C7 C31 C36 C35 -177.8(3) . . . . ?
C7 C8 C37 C38 14.7(7) . . . . ?
C9 C8 C37 C38 -173.9(4) . . . . ?
Co1 C8 C37 C38 -78.6(4) . . . . ?
C7 C8 C37 C42 -164.1(4) . . . . ?
C9 C8 C37 C42 7.2(7) . . . . ?
Co1 C8 C37 C42 102.5(4) . . . . ?
C42 C37 C38 C39 -0.3(6) . . . . ?
C8 C37 C38 C39 -179.2(4) . . . . ?
C37 C38 C39 C40 -0.7(6) . . . . ?
C38 C39 C40 C41 0.9(7) . . . . ?
C39 C40 C41 C42 0.0(7) . . . . ?
C40 C41 C42 C37 -1.1(7) . . . . ?
C38 C37 C42 C41 1.2(6) . . . . ?
C8 C37 C42 C41 -179.9(4) . . . . ?
C8 C9 C43 C48 -122.3(5) . . . . ?
C6 C9 C43 C48 46.6(7) . . . . ?
Co1 C9 C43 C48 144.9(3) . . . . ?
C8 C9 C43 C44 55.7(6) . . . . ?
C6 C9 C43 C44 -135.4(5) . . . . ?
Co1 C9 C43 C44 -37.1(5) . . . . ?
C48 C43 C44 C45 -0.5(6) . . . . ?
C9 C43 C44 C45 -178.6(3) . . . . ?
C43 C44 C45 C46 -0.3(6) . . . . ?
C44 C45 C46 C47 0.0(6) . . . . ?
C45 C46 C47 C48 1.3(6) . . . . ?
C46 C47 C48 C43 -2.2(6) . . . . ?
C44 C43 C48 C47 1.8(6) . . . . ?
C9 C43 C48 C47 179.9(4) . . . . ?
C23 C22 C49 C54 69.2(6) . . . . ?
C21 C22 C49 C54 -127.0(5) . . . . ?
Co2 C22 C49 C54 -26.3(5) . . . . ?
C23 C22 C49 C50 -111.6(5) . . . . ?
C21 C22 C49 C50 52.2(6) . . . . ?
Co2 C22 C49 C50 152.9(3) . . . . ?
C54 C49 C50 C51 1.6(5) . . . . ?
C22 C49 C50 C51 -177.6(3) . . . . ?
C49 C50 C51 C52 -0.7(6) . . . . ?
C50 C51 C52 C53 -0.4(6) . . . . ?
C51 C52 C53 C54 0.6(6) . . . . ?
C52 C53 C54 C49 0.3(6) . . . . ?
C50 C49 C54 C53 -1.4(5) . . . . ?
C22 C49 C54 C53 177.8(3) . . . . ?
C24 C23 C55 C56 176.8(4) . . . . ?
C22 C23 C55 C56 -17.8(7) . . . . ?
Co2 C23 C55 C56 78.3(4) . . . . ?
C24 C23 C55 C60 -7.5(7) . . . . ?
C22 C23 C55 C60 157.9(4) . . . . ?
Co2 C23 C55 C60 -106.1(4) . . . . ?
C60 C55 C56 C57 1.8(6) . . . . ?
C23 C55 C56 C57 177.6(4) . . . . ?
C55 C56 C57 C58 0.7(7) . . . . ?
C56 C57 C58 C59 -2.9(7) . . . . ?
C57 C58 C59 C60 2.6(7) . . . . ?
C58 C59 C60 C55 0.0(7) . . . . ?
C56 C55 C60 C59 -2.1(6) . . . . ?
C23 C55 C60 C59 -178.0(4) . . . . ?
C23 C24 C61 C66 123.0(5) . . . . ?
C21 C24 C61 C66 -45.3(6) . . . . ?
Co2 C24 C61 C66 -145.2(3) . . . . ?
C23 C24 C61 C62 -55.2(6) . . . . ?
C21 C24 C61 C62 136.4(5) . . . . ?
Co2 C24 C61 C62 36.5(5) . . . . ?
C66 C61 C62 C63 1.1(6) . . . . ?
C24 C61 C62 C63 179.4(3) . . . . ?
C61 C62 C63 C64 -0.8(6) . . . . ?
C62 C63 C64 C65 -0.4(6) . . . . ?
C63 C64 C65 C66 1.2(6) . . . . ?
C62 C61 C66 C65 -0.3(5) . . . . ?
C24 C61 C66 C65 -178.6(3) . . . . ?
C64 C65 C66 C61 -0.8(6) . . . . ?
